data_2234546
loop_
_publ_author_name
'W\"ohlert, Susanne'
'Wriedt, Mario'
'Jess, Inke'
'N\"ather, Christian'

_publ_section_title
;
 Bis(dicyanamido-\k<i>N</i>)tetrakis(pyridazine-\k<i>N</i>)nickel(II)
;
_journal_coeditor_code BT5900
_journal_issue 5
_journal_name_full 'Acta Crystallographica Section E'
_journal_page_first m696
_journal_paper_doi 10.1107/S1600536812018363
_journal_volume 68
_journal_year 2012
_chemical_formula_iupac '[Ni (C2 N3)2 (C4 H4 N2)4]'
_chemical_formula_moiety 'C20 H16 N14 Ni'
_chemical_formula_sum 'C20 H16 N14 Ni'
_chemical_formula_weight 511.18
_chemical_name_systematic
;
Bis(dicyanamido-\k<i>N</i>)tetrakis(pyridazine-\k<i>N</i>)nickel(II)
;
_space_group_IT_number 2
_symmetry_cell_setting triclinic
_symmetry_space_group_name_Hall '-P 1'
_symmetry_space_group_name_H-M 'P -1'
_atom_sites_solution_hydrogens geom
_atom_sites_solution_primary direct
_atom_sites_solution_secondary difmap
_audit_creation_method SHELXL-97
_cell_angle_alpha 81.364(16)
_cell_angle_beta 66.027(15)
_cell_angle_gamma 84.879(17)
_cell_formula_units_Z 1
_cell_length_a 8.1796(12)
_cell_length_b 8.4125(12)
_cell_length_c 8.9643(11)
_cell_measurement_reflns_used 4159
_cell_measurement_temperature 170(2)
_cell_measurement_theta_max 26.02
_cell_measurement_theta_min 2.45
_cell_volume 556.97(15)
_computing_cell_refinement 'X-AREA (Stoe & Cie, 2008)'
_computing_data_collection 'X-AREA (Stoe & Cie, 2008)'
_computing_data_reduction 'X-AREA (Stoe & Cie, 2008)'
_computing_molecular_graphics
;
XP in SHELXTL (Sheldrick, 2008) and DIAMOND (Brandenburg, 2011).
;
_computing_publication_material 'XCIF in SHELXTL (Sheldrick, 2008)'
_computing_structure_refinement 'SHELXL97 (Sheldrick, 2008)'
_computing_structure_solution 'SHELXS97 (Sheldrick, 2008)'
_diffrn_ambient_temperature 170(2)
_diffrn_measured_fraction_theta_full 0.979
_diffrn_measured_fraction_theta_max 0.979
_diffrn_measurement_device_type 'Stoe IPDS-1'
_diffrn_measurement_method 'phi scan'
_diffrn_radiation_monochromator graphite
_diffrn_radiation_source 'fine-focus sealed tube'
_diffrn_radiation_type MoK\a
_diffrn_radiation_wavelength 0.71073
_diffrn_reflns_av_R_equivalents 0.0676
_diffrn_reflns_av_sigmaI/netI 0.0986
_diffrn_reflns_limit_h_max 10
_diffrn_reflns_limit_h_min -10
_diffrn_reflns_limit_k_max 10
_diffrn_reflns_limit_k_min -10
_diffrn_reflns_limit_l_max 11
_diffrn_reflns_limit_l_min -11
_diffrn_reflns_number 4159
_diffrn_reflns_theta_full 26.02
_diffrn_reflns_theta_max 26.02
_diffrn_reflns_theta_min 2.45
_diffrn_standards_decay_% 0
_diffrn_standards_interval_time 0
_diffrn_standards_number 0
_exptl_absorpt_coefficient_mu 0.913
_exptl_absorpt_correction_T_max 0.9266
_exptl_absorpt_correction_T_min 0.7831
_exptl_absorpt_correction_type numerical
_exptl_absorpt_process_details '(X-SHAPE and X-RED32; Stoe & Cie, 2008)'
_exptl_crystal_colour green
_exptl_crystal_density_diffrn 1.524
_exptl_crystal_density_method 'not measured'
_exptl_crystal_description block
_exptl_crystal_F_000 262
_exptl_crystal_size_max 0.10
_exptl_crystal_size_mid 0.08
_exptl_crystal_size_min 0.06
_refine_diff_density_max 0.511
_refine_diff_density_min -0.516
_refine_ls_extinction_coef 0.025(4)
_refine_ls_extinction_expression Fc^*^=kFc[1+0.001xFc^2^\l^3^/sin(2\q)]^-1/4^
_refine_ls_extinction_method 'SHELXL97 (Sheldrick, 2008)'
_refine_ls_goodness_of_fit_ref 1.005
_refine_ls_hydrogen_treatment constr
_refine_ls_matrix_type full
_refine_ls_number_parameters 161
_refine_ls_number_reflns 2142
_refine_ls_number_restraints 0
_refine_ls_restrained_S_all 1.005
_refine_ls_R_factor_all 0.0818
_refine_ls_R_factor_gt 0.0480
_refine_ls_shift/su_max 0.000
_refine_ls_shift/su_mean 0.000
_refine_ls_structure_factor_coef Fsqd
_refine_ls_weighting_details 'calc w=1/[\s^2^(Fo^2^)+(0.0348P)^2^] where P=(Fo^2^+2Fc^2^)/3'
_refine_ls_weighting_scheme calc
_refine_ls_wR_factor_gt 0.0860
_refine_ls_wR_factor_ref 0.0967
_reflns_number_gt 1582
_reflns_number_total 2142
_reflns_threshold_expression I>2\s(I)
_cod_data_source_file bt5900.cif
_cod_data_source_block I
_cod_original_cell_volume 556.97(13)
_cod_database_code 2234546
_cod_database_fobs_code 2234546

loop_
_symmetry_equiv_pos_as_xyz
'x, y, z'
'-x, -y, -z'

loop_
_atom_site_type_symbol
_atom_site_label
_atom_site_fract_x
_atom_site_fract_y
_atom_site_fract_z
_atom_site_U_iso_or_equiv
_atom_site_adp_type
_atom_site_calc_flag
_atom_site_refinement_flags
_atom_site_occupancy
_atom_site_symmetry_multiplicity
Ni Ni1 0.0000 0.5000 0.5000 0.0161(2) Uani d S 1 2
N N1 0.1088(4) 0.7246(3) 0.4952(4) 0.0190(6) Uani d . 1 1
N N2 0.0726(4) 0.7802(4) 0.6384(4) 0.0249(7) Uani d . 1 1
C C1 0.1491(5) 0.9151(5) 0.6353(5) 0.0295(9) Uani d . 1 1
H H1 0.1204 0.9557 0.7366 0.035 Uiso calc R 1 1
C C2 0.2687(6) 0.9998(5) 0.4919(6) 0.0336(10) Uani d . 1 1
H H2 0.3228 1.0941 0.4945 0.040 Uiso calc R 1 1
C C3 0.3045(6) 0.9406(5) 0.3470(5) 0.0333(9) Uani d . 1 1
H H3 0.3853 0.9920 0.2449 0.040 Uiso calc R 1 1
C C4 0.2185(5) 0.8030(4) 0.3549(5) 0.0254(8) Uani d . 1 1
H H4 0.2391 0.7628 0.2550 0.031 Uiso calc R 1 1
N N11 0.2622(4) 0.4283(3) 0.3430(4) 0.0184(6) Uani d . 1 1
N N12 0.3917(4) 0.4485(4) 0.3946(4) 0.0250(7) Uani d . 1 1
C C11 0.5593(5) 0.4051(5) 0.3036(5) 0.0264(8) Uani d . 1 1
H H11 0.6503 0.4227 0.3390 0.032 Uiso calc R 1 1
C C12 0.6091(5) 0.3350(5) 0.1588(5) 0.0295(9) Uani d . 1 1
H H12 0.7298 0.3030 0.0984 0.035 Uiso calc R 1 1
C C13 0.4777(5) 0.3144(4) 0.1079(5) 0.0273(8) Uani d . 1 1
H H13 0.5035 0.2669 0.0107 0.033 Uiso calc R 1 1
C C14 0.3019(4) 0.3658(4) 0.2037(4) 0.0201(7) Uani d . 1 1
H H14 0.2092 0.3556 0.1680 0.024 Uiso calc R 1 1
N N21 0.0470(4) 0.4009(4) 0.7037(4) 0.0223(7) Uani d . 1 1
C C21 0.0896(5) 0.3404(4) 0.8065(5) 0.0263(8) Uani d . 1 1
N N22 0.1310(7) 0.2874(5) 0.9320(5) 0.0581(13) Uani d . 1 1
C C22 0.1948(5) 0.1418(5) 0.9515(5) 0.0300(9) Uani d . 1 1
N N23 0.2467(6) 0.0160(5) 0.9879(5) 0.0480(10) Uani d . 1 1

loop_
_atom_site_aniso_label
_atom_site_aniso_U_11
_atom_site_aniso_U_22
_atom_site_aniso_U_33
_atom_site_aniso_U_12
_atom_site_aniso_U_13
_atom_site_aniso_U_23
Ni1 0.0151(4) 0.0195(4) 0.0144(4) -0.0010(3) -0.0066(3) -0.0020(3)
N1 0.0177(14) 0.0215(15) 0.0193(16) 0.0027(12) -0.0090(12) -0.0047(12)
N2 0.0227(16) 0.0314(17) 0.0223(17) -0.0058(13) -0.0082(13) -0.0083(13)
C1 0.032(2) 0.029(2) 0.033(2) 0.0018(17) -0.0151(18) -0.0137(17)
C2 0.037(2) 0.0228(19) 0.047(3) -0.0085(17) -0.021(2) -0.0029(18)
C3 0.033(2) 0.028(2) 0.032(2) -0.0079(17) -0.0069(18) 0.0039(17)
C4 0.029(2) 0.0245(18) 0.021(2) -0.0027(16) -0.0087(16) 0.0008(15)
N11 0.0157(15) 0.0224(15) 0.0174(16) -0.0012(12) -0.0062(12) -0.0043(12)
N12 0.0211(16) 0.0290(17) 0.0291(18) 0.0023(13) -0.0131(14) -0.0083(14)
C11 0.0145(17) 0.032(2) 0.033(2) -0.0030(15) -0.0085(16) -0.0050(17)
C12 0.0207(19) 0.030(2) 0.031(2) 0.0018(16) -0.0031(16) -0.0047(17)
C13 0.0249(19) 0.028(2) 0.021(2) -0.0026(16) 0.0003(15) -0.0065(16)
C14 0.0172(17) 0.0242(18) 0.0162(19) -0.0016(14) -0.0036(14) -0.0025(14)
N21 0.0219(16) 0.0263(16) 0.0191(18) -0.0035(13) -0.0079(14) -0.0034(13)
C21 0.035(2) 0.028(2) 0.018(2) -0.0030(16) -0.0129(17) -0.0034(15)
N22 0.113(4) 0.037(2) 0.053(3) 0.007(2) -0.065(3) -0.0054(19)
C22 0.037(2) 0.035(2) 0.024(2) -0.0021(19) -0.0190(18) -0.0022(17)
N23 0.059(3) 0.050(2) 0.043(2) 0.020(2) -0.030(2) -0.0134(19)

loop_
_atom_type_symbol
_atom_type_description
_atom_type_scat_dispersion_real
_atom_type_scat_dispersion_imag
_atom_type_scat_source
C C 0.0033 0.0016 'International Tables Vol C Tables 4.2.6.8 and 6.1.1.4'
H H 0.0000 0.0000 'International Tables Vol C Tables 4.2.6.8 and 6.1.1.4'
N N 0.0061 0.0033 'International Tables Vol C Tables 4.2.6.8 and 6.1.1.4'
Ni Ni 0.3393 1.1124 'International Tables Vol C Tables 4.2.6.8 and 6.1.1.4'

loop_
_geom_angle_atom_site_label_1
_geom_angle_atom_site_label_2
_geom_angle_atom_site_label_3
_geom_angle_site_symmetry_1
_geom_angle_site_symmetry_3
_geom_angle
N21 Ni1 N21 . 2_566 180.00(8)
N21 Ni1 N11 . 2_566 89.44(11)
N21 Ni1 N11 2_566 2_566 90.56(11)
N21 Ni1 N11 . . 90.56(11)
N21 Ni1 N11 2_566 . 89.44(11)
N11 Ni1 N11 2_566 . 180.0
N21 Ni1 N1 . 2_566 88.23(11)
N21 Ni1 N1 2_566 2_566 91.77(11)
N11 Ni1 N1 2_566 2_566 87.48(11)
N11 Ni1 N1 . 2_566 92.52(10)
N21 Ni1 N1 . . 91.77(11)
N21 Ni1 N1 2_566 . 88.23(11)
N11 Ni1 N1 2_566 . 92.52(10)
N11 Ni1 N1 . . 87.48(11)
N1 Ni1 N1 2_566 . 180.0
C4 N1 N2 . . 120.1(3)
C4 N1 Ni1 . . 121.1(2)
N2 N1 Ni1 . . 118.7(2)
C1 N2 N1 . . 118.4(3)
N2 C1 C2 . . 123.8(3)
N2 C1 H1 . . 118.1
C2 C1 H1 . . 118.1
C3 C2 C1 . . 116.9(3)
C3 C2 H2 . . 121.6
C1 C2 H2 . . 121.6
C2 C3 C4 . . 117.6(4)
C2 C3 H3 . . 121.2
C4 C3 H3 . . 121.2
N1 C4 C3 . . 123.2(3)
N1 C4 H4 . . 118.4
C3 C4 H4 . . 118.4
C14 N11 N12 . . 120.5(3)
C14 N11 Ni1 . . 124.5(2)
N12 N11 Ni1 . . 115.0(2)
C11 N12 N11 . . 118.6(3)
N12 C11 C12 . . 123.7(3)
N12 C11 H11 . . 118.1
C12 C11 H11 . . 118.1
C13 C12 C11 . . 117.3(3)
C13 C12 H12 . . 121.3
C11 C12 H12 . . 121.3
C12 C13 C14 . . 117.9(3)
C12 C13 H13 . . 121.0
C14 C13 H13 . . 121.0
N11 C14 C13 . . 121.9(3)
N11 C14 H14 . . 119.1
C13 C14 H14 . . 119.1
C21 N21 Ni1 . . 173.1(3)
N21 C21 N22 . . 173.1(4)
C22 N22 C21 . . 122.1(4)
N23 C22 N22 . . 171.8(4)

loop_
_geom_bond_atom_site_label_1
_geom_bond_atom_site_label_2
_geom_bond_site_symmetry_2
_geom_bond_distance
Ni1 N21 . 2.058(3)
Ni1 N21 2_566 2.058(3)
Ni1 N11 2_566 2.125(3)
Ni1 N11 . 2.125(3)
Ni1 N1 2_566 2.147(3)
Ni1 N1 . 2.147(3)
N1 C4 . 1.327(5)
N1 N2 . 1.342(4)
N2 C1 . 1.336(5)
C1 C2 . 1.394(6)
C1 H1 . 0.9500
C2 C3 . 1.372(6)
C2 H2 . 0.9500
C3 C4 . 1.385(5)
C3 H3 . 0.9500
C4 H4 . 0.9500
N11 C14 . 1.333(4)
N11 N12 . 1.349(4)
N12 C11 . 1.330(5)
C11 C12 . 1.399(5)
C11 H11 . 0.9500
C12 C13 . 1.359(5)
C12 H12 . 0.9500
C13 C14 . 1.410(5)
C13 H13 . 0.9500
C14 H14 . 0.9500
N21 C21 . 1.148(5)
C21 N22 . 1.308(5)
N22 C22 . 1.304(6)
C22 N23 . 1.155(6)
